data_1564767
loop_
_publ_author_name
'Prima, Darya O.'
'Madiyeva, Malena'
'Burykina, Julia V.'
'Minyaev, Mikhail E.'
'Boiko, Daniil A.'
'Ananikov, Valentine P.'

_publ_section_title
;
 Evidence for &#x201C;cocktail&#x201D;-type catalysis in Buchwald--Hartwig
 reaction. A mechanistic study
;
_journal_issue 21
_journal_name_full 'Catalysis Science &amp; Technology'
_journal_page_first 7171
_journal_page_last 7188
_journal_paper_doi 10.1039/D1CY01601F
_journal_volume 11
_journal_year 2021
_chemical_formula_moiety 'C54 H72 Br4 N4 Pd2, 2(C H2 Cl2)'
_chemical_formula_sum 'C56 H76 Br4 Cl4 N4 Pd2'
_chemical_formula_weight 1479.44
_space_group_crystal_system orthorhombic
_space_group_IT_number 61
_space_group_name_Hall '-P 2ac 2ab'
_space_group_name_H-M_alt 'P b c a'
_atom_sites_solution_hydrogens geom
_atom_sites_solution_primary direct
_atom_sites_solution_secondary difmap
_audit_creation_method SHELXL-2018/3
_audit_update_record
;
2021-04-25 deposited with the CCDC.	2021-09-13 downloaded from the CCDC.
;
_cell_angle_alpha 90
_cell_angle_beta 90
_cell_angle_gamma 90
_cell_formula_units_Z 4
_cell_length_a 14.6417(4)
_cell_length_b 19.3275(6)
_cell_length_c 22.4789(7)
_cell_measurement_reflns_used 9430
_cell_measurement_temperature 100(2)
_cell_measurement_theta_max 35.59
_cell_measurement_theta_min 2.52
_cell_volume 6361.2(3)
_computing_cell_refinement 'SAINT (Bruker, 2019)'
_computing_data_collection '<i>APEX3</i> (Bruker, 2019)'
_computing_data_reduction 'SAINT (Bruker, 2019)'
_computing_molecular_graphics 'SHELXTL (Sheldrick, Acta Cryst., 2008, A64, 112-122)'
_computing_publication_material 'SHELXTL (Sheldrick, Acta Cryst., 2008, A64, 112-122)'
_computing_structure_refinement 'SHELXL-2018 (Sheldrick, Acta Cryst., 2015, C71, 3-8)'
_computing_structure_solution 'SHELXT, SHELXS-2013 (Sheldrick, Acta Cryst., 2015, A71, 3-8)'
_diffrn_ambient_temperature 100(2)
_diffrn_detector_area_resol_mean 7.31
_diffrn_measured_fraction_theta_full 0.999
_diffrn_measured_fraction_theta_max 0.999
_diffrn_measurement_device_type 'Bruker AXS D8 QUEST, Photon III detector'
_diffrn_measurement_method '\f and \w shutterless scans'
_diffrn_radiation_monochromator graphite
_diffrn_radiation_type MoK\a
_diffrn_radiation_wavelength 0.71073
_diffrn_reflns_av_R_equivalents 0.0268
_diffrn_reflns_av_unetI/netI 0.0152
_diffrn_reflns_Laue_measured_fraction_full 0.999
_diffrn_reflns_Laue_measured_fraction_max 0.999
_diffrn_reflns_limit_h_max 23
_diffrn_reflns_limit_h_min -18
_diffrn_reflns_limit_k_max 31
_diffrn_reflns_limit_k_min -31
_diffrn_reflns_limit_l_max 30
_diffrn_reflns_limit_l_min -36
_diffrn_reflns_number 120402
_diffrn_reflns_point_group_measured_fraction_full 0.999
_diffrn_reflns_point_group_measured_fraction_max 0.999
_diffrn_reflns_theta_full 25.242
_diffrn_reflns_theta_max 34.998
_diffrn_reflns_theta_min 2.284
_diffrn_source 'sealed X-Ray tube'
_diffrn_source_current 30
_diffrn_source_power 50
_diffrn_source_size '0.6 mm, fine-focus'
_exptl_absorpt_coefficient_mu 3.282
_exptl_absorpt_correction_T_max 0.1649
_exptl_absorpt_correction_T_min 0.0846
_exptl_absorpt_correction_type multi-scan
_exptl_absorpt_process_details 'SADABS 2016/2 (Krause et al., J. Appl. Cryst. 2015, 48, 3-10)'
_exptl_crystal_colour 'pale orange'
_exptl_crystal_density_diffrn 1.545
_exptl_crystal_density_method 'not measured'
_exptl_crystal_description block
_exptl_crystal_F_000 2960
_exptl_crystal_size_max 0.57
_exptl_crystal_size_mid 0.38
_exptl_crystal_size_min 0.18
_refine_diff_density_max 1.276
_refine_diff_density_min -1.181
_refine_diff_density_rms 0.099
_refine_ls_extinction_method none
_refine_ls_goodness_of_fit_ref 1.037
_refine_ls_hydrogen_treatment constr
_refine_ls_matrix_type full
_refine_ls_number_parameters 334
_refine_ls_number_reflns 13997
_refine_ls_number_restraints 2
_refine_ls_restrained_S_all 1.037
_refine_ls_R_factor_all 0.0371
_refine_ls_R_factor_gt 0.0304
_refine_ls_shift/su_max 0.004
_refine_ls_shift/su_mean 0.000
_refine_ls_structure_factor_coef Fsqd
_refine_ls_weighting_details 'w=1/[\s^2^(Fo^2^)+(0.0423P)^2^+6.6724P] where P=(Fo^2^+2Fc^2^)/3'
_refine_ls_weighting_scheme calc
_refine_ls_wR_factor_gt 0.0809
_refine_ls_wR_factor_ref 0.0849
_reflns_Friedel_coverage 0.000
_reflns_number_gt 12064
_reflns_number_total 13997
_reflns_threshold_expression 'I > 2\s(I)'
_cod_data_source_file d1cy01601f2.cif
_cod_data_source_block 2b
_cod_depositor_comments 'Adding full bibliography for 1564765--1564770.cif.'
_cod_database_code 1564767
_shelx_shelxl_version_number 2018/3
_shelx_space_group_comment
;
The symmetry employed for this shelxl refinement is uniquely defined
by the following loop, which should always be used as a source of
symmetry information in preference to the above space-group names.
They are only intended as comments.
;
_shelx_estimated_absorpt_t_min 0.256
_shelx_estimated_absorpt_t_max 0.590

loop_
_space_group_symop_operation_xyz
'x, y, z'
'x+1/2, -y+1/2, -z'
'-x, y+1/2, -z+1/2'
'-x+1/2, -y, z+1/2'
'-x, -y, -z'
'-x-1/2, y-1/2, z'
'x, -y-1/2, z-1/2'
'x-1/2, y, -z-1/2'

loop_
_atom_site_label
_atom_site_type_symbol
_atom_site_fract_x
_atom_site_fract_y
_atom_site_fract_z
_atom_site_U_iso_or_equiv
_atom_site_adp_type
_atom_site_occupancy
_atom_site_site_symmetry_order
_atom_site_calc_flag
_atom_site_refinement_flags_posn
_atom_site_refinement_flags_adp
_atom_site_refinement_flags_occupancy
_atom_site_disorder_assembly
_atom_site_disorder_group
Pd1 Pd 0.46829(2) 0.58889(2) 0.50140(2) 0.01437(3) Uani 1 1 d . . . . .
Br1 Br 0.60533(2) 0.51829(2) 0.52865(2) 0.02364(4) Uani 1 1 d . . . . .
Br2 Br 0.54472(2) 0.69093(2) 0.53513(2) 0.02265(4) Uani 1 1 d . . . . .
N1 N 0.31975(9) 0.64761(7) 0.42585(6) 0.0179(2) Uani 1 1 d . . . . .
N2 N 0.30429(9) 0.67902(7) 0.51735(6) 0.0182(2) Uani 1 1 d . . . . .
C1 C 0.35924(10) 0.64245(7) 0.48024(6) 0.0159(2) Uani 1 1 d . . . . .
C2 C 0.23040(11) 0.70605(9) 0.48632(8) 0.0241(3) Uani 1 1 d . . . . .
H2 H 0.182002 0.732870 0.502459 0.029 Uiso 1 1 calc R U . . .
C3 C 0.24030(11) 0.68710(9) 0.42913(8) 0.0235(3) Uani 1 1 d . . . . .
H3 H 0.200718 0.698462 0.397105 0.028 Uiso 1 1 calc R U . . .
C4 C 0.35470(11) 0.62172(9) 0.37018(7) 0.0199(3) Uani 1 1 d . . . . .
C5 C 0.43242(12) 0.65383(10) 0.34594(8) 0.0256(3) Uani 1 1 d . . . . .
C6 C 0.46265(15) 0.62966(12) 0.29072(9) 0.0337(4) Uani 1 1 d . . . . .
H6 H 0.515591 0.649492 0.273220 0.040 Uiso 1 1 calc R U . . .
C7 C 0.41694(17) 0.57749(13) 0.26116(9) 0.0367(4) Uani 1 1 d . . . . .
H7 H 0.438718 0.561907 0.223671 0.044 Uiso 1 1 calc R U . . .
C8 C 0.33992(14) 0.54779(11) 0.28559(8) 0.0306(4) Uani 1 1 d . . . . .
H8 H 0.309082 0.512212 0.264450 0.037 Uiso 1 1 calc R U . . .
C9 C 0.30649(12) 0.56901(9) 0.34071(7) 0.0233(3) Uani 1 1 d . . . . .
C10 C 0.47826(14) 0.71489(12) 0.37625(9) 0.0331(4) Uani 1 1 d . . . . .
H10 H 0.470805 0.708294 0.420101 0.040 Uiso 1 1 calc R U . . .
C11 C 0.4293(2) 0.78241(14) 0.35983(16) 0.0588(8) Uani 1 1 d . . . . .
H11A H 0.436364 0.791147 0.317131 0.088 Uiso 1 1 calc R U . . .
H11B H 0.456100 0.820803 0.382346 0.088 Uiso 1 1 calc R U . . .
H11C H 0.364297 0.778413 0.369524 0.088 Uiso 1 1 calc R U . . .
C12 C 0.58066(19) 0.7198(2) 0.36385(13) 0.0591(9) Uani 1 1 d . . . . .
H12A H 0.609824 0.675539 0.373326 0.089 Uiso 1 1 calc R U . . .
H12B H 0.607369 0.756411 0.388521 0.089 Uiso 1 1 calc R U . . .
H12C H 0.590476 0.730699 0.321748 0.089 Uiso 1 1 calc R U . . .
C13 C 0.21920(13) 0.53686(11) 0.36472(9) 0.0292(4) Uani 1 1 d . . . . .
H13 H 0.213451 0.549724 0.407644 0.035 Uiso 1 1 calc R U . . .
C14 C 0.13572(15) 0.56604(14) 0.33138(12) 0.0426(5) Uani 1 1 d . . . . .
H14A H 0.139872 0.553772 0.289161 0.064 Uiso 1 1 calc R U . . .
H14B H 0.134458 0.616506 0.335492 0.064 Uiso 1 1 calc R U . . .
H14C H 0.079733 0.546388 0.348269 0.064 Uiso 1 1 calc R U . . .
C15 C 0.21811(17) 0.45744(12) 0.36013(11) 0.0398(5) Uani 1 1 d . . . . .
H15A H 0.218796 0.443771 0.318153 0.060 Uiso 1 1 calc R U . . .
H15B H 0.162785 0.439447 0.379175 0.060 Uiso 1 1 calc R U . . .
H15C H 0.272067 0.438514 0.380153 0.060 Uiso 1 1 calc R U . . .
C16 C 0.31672(10) 0.69532(8) 0.57960(7) 0.0199(3) Uani 1 1 d . . . . .
C17 C 0.34246(11) 0.76356(9) 0.59378(8) 0.0241(3) Uani 1 1 d . . . . .
C18 C 0.34266(14) 0.78078(11) 0.65419(9) 0.0322(4) Uani 1 1 d . . . . .
H18 H 0.359430 0.826286 0.665840 0.039 Uiso 1 1 calc R U . . .
C19 C 0.31902(16) 0.73313(12) 0.69730(9) 0.0356(4) Uani 1 1 d . . . . .
H19 H 0.318409 0.746497 0.737961 0.043 Uiso 1 1 calc R U . . .
C20 C 0.29624(15) 0.66608(12) 0.68172(8) 0.0324(4) Uani 1 1 d . . . . .
H20 H 0.281788 0.633506 0.711936 0.039 Uiso 1 1 calc R U . . .
C21 C 0.29422(12) 0.64563(9) 0.62210(8) 0.0243(3) Uani 1 1 d . . . . .
C22 C 0.36773(13) 0.81728(9) 0.54743(10) 0.0288(3) Uani 1 1 d . . . . .
H22 H 0.381273 0.792595 0.509344 0.035 Uiso 1 1 calc R U . . .
C23 C 0.28923(15) 0.86793(11) 0.53599(12) 0.0379(5) Uani 1 1 d . . . . .
H23A H 0.308693 0.902819 0.507009 0.057 Uiso 1 1 calc R U . . .
H23B H 0.272316 0.890735 0.573334 0.057 Uiso 1 1 calc R U . . .
H23C H 0.236459 0.842633 0.520302 0.057 Uiso 1 1 calc R U . . .
C24 C 0.45288(15) 0.85855(11) 0.56519(13) 0.0395(5) Uani 1 1 d . . . . .
H24A H 0.502196 0.826523 0.575701 0.059 Uiso 1 1 calc R U . . .
H24B H 0.438631 0.887937 0.599489 0.059 Uiso 1 1 calc R U . . .
H24C H 0.472241 0.887577 0.531746 0.059 Uiso 1 1 calc R U . . .
C25 C 0.26687(14) 0.57221(10) 0.60640(9) 0.0283(3) Uani 1 1 d . . . . .
H25 H 0.274133 0.566420 0.562451 0.034 Uiso 1 1 calc R U . . .
C26 C 0.16660(18) 0.55899(15) 0.62179(13) 0.0476(6) Uani 1 1 d . . . . .
H26A H 0.127738 0.589880 0.598243 0.071 Uiso 1 1 calc R U . . .
H26B H 0.156671 0.567835 0.664228 0.071 Uiso 1 1 calc R U . . .
H26C H 0.151165 0.510784 0.612756 0.071 Uiso 1 1 calc R U . . .
C27 C 0.32978(19) 0.51936(12) 0.63724(11) 0.0415(5) Uani 1 1 d . . . . .
H27A H 0.393041 0.527174 0.624681 0.062 Uiso 1 1 calc R U . . .
H27B H 0.311112 0.472394 0.626177 0.062 Uiso 1 1 calc R U . . .
H27C H 0.325216 0.524872 0.680474 0.062 Uiso 1 1 calc R U . . .
Cl1A Cl 0.4985(2) 0.40485(10) 0.25270(11) 0.0546(4) Uani 0.828(12) 1 d D . P A 1
Cl2A Cl 0.37187(18) 0.3029(2) 0.30134(7) 0.0645(5) Uani 0.828(12) 1 d D . P A 1
C28A C 0.4594(8) 0.3635(4) 0.31765(18) 0.0452(7) Uani 0.828(12) 1 d D . P A 1
H28A H 0.435769 0.398652 0.345749 0.054 Uiso 0.828(12) 1 calc R U P A 1
H28B H 0.511047 0.339364 0.337086 0.054 Uiso 0.828(12) 1 calc R U P A 1
Cl1B Cl 0.4818(9) 0.4067(6) 0.2628(4) 0.0546(4) Uani 0.172(12) 1 d D . P A 2
Cl2B Cl 0.3887(8) 0.2815(8) 0.3038(4) 0.0645(5) Uani 0.172(12) 1 d D . P A 2
C28B C 0.455(4) 0.355(2) 0.3246(7) 0.0452(7) Uani 0.172(12) 1 d D . P A 2
H28C H 0.420372 0.382427 0.353949 0.054 Uiso 0.172(12) 1 calc R U P A 2
H28D H 0.511995 0.338793 0.343717 0.054 Uiso 0.172(12) 1 calc R U P A 2

loop_
_atom_site_aniso_label
_atom_site_aniso_U_11
_atom_site_aniso_U_22
_atom_site_aniso_U_33
_atom_site_aniso_U_23
_atom_site_aniso_U_13
_atom_site_aniso_U_12
Pd1 0.01175(5) 0.01535(5) 0.01601(5) 0.00044(3) -0.00066(3) 0.00094(3)
Br1 0.01713(7) 0.01877(7) 0.03501(9) -0.00091(6) -0.00593(6) 0.00182(5)
Br2 0.01750(7) 0.02094(7) 0.02950(8) -0.00205(5) -0.00146(5) -0.00235(5)
N1 0.0153(5) 0.0205(5) 0.0179(5) -0.0012(4) -0.0030(4) 0.0042(4)
N2 0.0146(5) 0.0198(5) 0.0201(5) -0.0043(4) -0.0020(4) 0.0031(4)
C1 0.0140(5) 0.0165(5) 0.0172(6) -0.0007(4) -0.0006(4) 0.0000(4)
C2 0.0171(6) 0.0272(7) 0.0279(7) -0.0079(6) -0.0059(5) 0.0075(5)
C3 0.0187(6) 0.0259(7) 0.0259(7) -0.0041(6) -0.0067(5) 0.0075(5)
C4 0.0185(6) 0.0249(7) 0.0161(6) 0.0000(5) -0.0014(5) 0.0049(5)
C5 0.0228(7) 0.0329(8) 0.0210(7) 0.0074(6) -0.0010(6) 0.0020(6)
C6 0.0330(9) 0.0446(11) 0.0236(8) 0.0088(7) 0.0068(7) 0.0051(8)
C7 0.0425(11) 0.0459(11) 0.0218(8) 0.0019(7) 0.0073(7) 0.0146(9)
C8 0.0354(9) 0.0346(9) 0.0217(7) -0.0067(6) -0.0009(6) 0.0092(7)
C9 0.0224(7) 0.0276(7) 0.0200(6) -0.0047(5) -0.0031(5) 0.0057(6)
C10 0.0311(9) 0.0407(10) 0.0276(8) 0.0129(7) -0.0053(7) -0.0119(8)
C11 0.0710(19) 0.0321(11) 0.0734(19) 0.0138(12) -0.0311(16) -0.0184(12)
C12 0.0349(12) 0.100(3) 0.0425(13) 0.0112(15) -0.0015(10) -0.0275(14)
C13 0.0227(7) 0.0350(9) 0.0299(8) -0.0116(7) -0.0031(6) -0.0015(6)
C14 0.0257(9) 0.0556(14) 0.0466(12) -0.0208(11) -0.0105(8) 0.0067(9)
C15 0.0382(11) 0.0375(11) 0.0437(12) -0.0124(9) -0.0064(9) -0.0096(9)
C16 0.0163(6) 0.0232(6) 0.0203(6) -0.0061(5) -0.0012(5) 0.0029(5)
C17 0.0183(6) 0.0242(7) 0.0298(8) -0.0093(6) -0.0042(6) 0.0030(5)
C18 0.0289(8) 0.0343(9) 0.0336(9) -0.0162(7) -0.0076(7) 0.0053(7)
C19 0.0367(10) 0.0455(11) 0.0245(8) -0.0141(8) -0.0035(7) 0.0110(9)
C20 0.0358(9) 0.0400(10) 0.0216(7) -0.0040(7) 0.0019(7) 0.0087(8)
C21 0.0226(7) 0.0292(8) 0.0211(7) -0.0035(6) 0.0033(5) 0.0030(6)
C22 0.0236(7) 0.0223(7) 0.0404(10) -0.0060(7) -0.0041(7) -0.0001(6)
C23 0.0311(9) 0.0263(8) 0.0563(13) -0.0021(8) -0.0088(9) 0.0040(7)
C24 0.0278(9) 0.0244(8) 0.0663(15) -0.0109(9) -0.0063(9) -0.0027(7)
C25 0.0307(8) 0.0268(8) 0.0273(8) 0.0000(6) 0.0067(6) -0.0013(7)
C26 0.0399(12) 0.0460(13) 0.0568(15) -0.0046(11) 0.0172(11) -0.0093(10)
C27 0.0549(14) 0.0296(9) 0.0401(11) 0.0022(8) -0.0025(10) 0.0035(9)
Cl1A 0.0787(10) 0.0563(4) 0.0287(6) -0.0016(4) -0.0011(6) 0.0349(5)
Cl2A 0.0550(8) 0.0921(15) 0.0464(4) -0.0162(7) -0.0165(5) 0.0016(8)
C28A 0.0402(18) 0.069(3) 0.0260(13) -0.0084(14) -0.0039(18) 0.0129(17)
Cl1B 0.0787(10) 0.0563(4) 0.0287(6) -0.0016(4) -0.0011(6) 0.0349(5)
Cl2B 0.0550(8) 0.0921(15) 0.0464(4) -0.0162(7) -0.0165(5) 0.0016(8)
C28B 0.0402(18) 0.069(3) 0.0260(13) -0.0084(14) -0.0039(18) 0.0129(17)

loop_
_atom_type_symbol
_atom_type_description
_atom_type_scat_dispersion_real
_atom_type_scat_dispersion_imag
_atom_type_scat_source
C C 0.0033 0.0016 'International Tables Vol C Tables 4.2.6.8 and 6.1.1.4'
H H 0.0000 0.0000 'International Tables Vol C Tables 4.2.6.8 and 6.1.1.4'
N N 0.0061 0.0033 'International Tables Vol C Tables 4.2.6.8 and 6.1.1.4'
Cl Cl 0.1484 0.1585 'International Tables Vol C Tables 4.2.6.8 and 6.1.1.4'
Br Br -0.2901 2.4595 'International Tables Vol C Tables 4.2.6.8 and 6.1.1.4'
Pd Pd -0.9988 1.0072 'International Tables Vol C Tables 4.2.6.8 and 6.1.1.4'

loop_
_geom_angle_atom_site_label_1
_geom_angle_atom_site_label_2
_geom_angle_atom_site_label_3
_geom_angle
_geom_angle_site_symmetry_1
_geom_angle_site_symmetry_3
_geom_angle_publ_flag
C1 Pd1 Br2 91.30(4) . . ?
C1 Pd1 Br1 91.22(4) . 5_666 ?
Br2 Pd1 Br1 176.920(8) . 5_666 ?
C1 Pd1 Br1 178.77(4) . . ?
Br2 Pd1 Br1 89.823(7) . . ?
Br1 Pd1 Br1 87.642(6) 5_666 . ?
Pd1 Br1 Pd1 92.357(7) 5_666 . ?
C1 N1 C3 110.40(13) . . ?
C1 N1 C4 127.28(12) . . ?
C3 N1 C4 122.17(13) . . ?
C1 N2 C2 110.42(13) . . ?
C1 N2 C16 129.31(13) . . ?
C2 N2 C16 120.14(13) . . ?
N1 C1 N2 105.25(12) . . ?
N1 C1 Pd1 127.20(11) . . ?
N2 C1 Pd1 127.46(11) . . ?
C3 C2 N2 107.08(14) . . ?
C3 C2 H2 126.5 . . ?
N2 C2 H2 126.5 . . ?
C2 C3 N1 106.85(14) . . ?
C2 C3 H3 126.6 . . ?
N1 C3 H3 126.6 . . ?
C9 C4 C5 122.96(15) . . ?
C9 C4 N1 118.84(14) . . ?
C5 C4 N1 118.06(15) . . ?
C6 C5 C4 116.91(18) . . ?
C6 C5 C10 121.19(18) . . ?
C4 C5 C10 121.79(16) . . ?
C7 C6 C5 121.18(19) . . ?
C7 C6 H6 119.4 . . ?
C5 C6 H6 119.4 . . ?
C8 C7 C6 120.57(18) . . ?
C8 C7 H7 119.7 . . ?
C6 C7 H7 119.7 . . ?
C7 C8 C9 121.24(19) . . ?
C7 C8 H8 119.4 . . ?
C9 C8 H8 119.4 . . ?
C8 C9 C4 117.12(17) . . ?
C8 C9 C13 119.38(17) . . ?
C4 C9 C13 123.46(15) . . ?
C5 C10 C12 113.6(2) . . ?
C5 C10 C11 110.29(17) . . ?
C12 C10 C11 111.2(2) . . ?
C5 C10 H10 107.1 . . ?
C12 C10 H10 107.1 . . ?
C11 C10 H10 107.1 . . ?
C10 C11 H11A 109.5 . . ?
C10 C11 H11B 109.5 . . ?
H11A C11 H11B 109.5 . . ?
C10 C11 H11C 109.5 . . ?
H11A C11 H11C 109.5 . . ?
H11B C11 H11C 109.5 . . ?
C10 C12 H12A 109.5 . . ?
C10 C12 H12B 109.5 . . ?
H12A C12 H12B 109.5 . . ?
C10 C12 H12C 109.5 . . ?
H12A C12 H12C 109.5 . . ?
H12B C12 H12C 109.5 . . ?
C9 C13 C15 113.12(17) . . ?
C9 C13 C14 110.17(18) . . ?
C15 C13 C14 108.93(17) . . ?
C9 C13 H13 108.2 . . ?
C15 C13 H13 108.2 . . ?
C14 C13 H13 108.2 . . ?
C13 C14 H14A 109.5 . . ?
C13 C14 H14B 109.5 . . ?
H14A C14 H14B 109.5 . . ?
C13 C14 H14C 109.5 . . ?
H14A C14 H14C 109.5 . . ?
H14B C14 H14C 109.5 . . ?
C13 C15 H15A 109.5 . . ?
C13 C15 H15B 109.5 . . ?
H15A C15 H15B 109.5 . . ?
C13 C15 H15C 109.5 . . ?
H15A C15 H15C 109.5 . . ?
H15B C15 H15C 109.5 . . ?
C21 C16 C17 123.59(15) . . ?
C21 C16 N2 118.91(14) . . ?
C17 C16 N2 117.18(15) . . ?
C18 C17 C16 116.32(18) . . ?
C18 C17 C22 120.25(17) . . ?
C16 C17 C22 123.43(16) . . ?
C19 C18 C17 121.48(18) . . ?
C19 C18 H18 119.3 . . ?
C17 C18 H18 119.3 . . ?
C18 C19 C20 120.51(18) . . ?
C18 C19 H19 119.7 . . ?
C20 C19 H19 119.7 . . ?
C19 C20 C21 120.9(2) . . ?
C19 C20 H20 119.6 . . ?
C21 C20 H20 119.6 . . ?
C16 C21 C20 117.21(17) . . ?
C16 C21 C25 123.21(15) . . ?
C20 C21 C25 119.57(17) . . ?
C17 C22 C23 111.71(17) . . ?
C17 C22 C24 112.07(18) . . ?
C23 C22 C24 108.75(16) . . ?
C17 C22 H22 108.1 . . ?
C23 C22 H22 108.1 . . ?
C24 C22 H22 108.1 . . ?
C22 C23 H23A 109.5 . . ?
C22 C23 H23B 109.5 . . ?
H23A C23 H23B 109.5 . . ?
C22 C23 H23C 109.5 . . ?
H23A C23 H23C 109.5 . . ?
H23B C23 H23C 109.5 . . ?
C22 C24 H24A 109.5 . . ?
C22 C24 H24B 109.5 . . ?
H24A C24 H24B 109.5 . . ?
C22 C24 H24C 109.5 . . ?
H24A C24 H24C 109.5 . . ?
H24B C24 H24C 109.5 . . ?
C21 C25 C26 110.93(17) . . ?
C21 C25 C27 110.98(17) . . ?
C26 C25 C27 111.18(19) . . ?
C21 C25 H25 107.9 . . ?
C26 C25 H25 107.9 . . ?
C27 C25 H25 107.9 . . ?
C25 C26 H26A 109.5 . . ?
C25 C26 H26B 109.5 . . ?
H26A C26 H26B 109.5 . . ?
C25 C26 H26C 109.5 . . ?
H26A C26 H26C 109.5 . . ?
H26B C26 H26C 109.5 . . ?
C25 C27 H27A 109.5 . . ?
C25 C27 H27B 109.5 . . ?
H27A C27 H27B 109.5 . . ?
C25 C27 H27C 109.5 . . ?
H27A C27 H27C 109.5 . . ?
H27B C27 H27C 109.5 . . ?
Cl1A C28A Cl2A 111.3(2) . . ?
Cl1A C28A H28A 109.4 . . ?
Cl2A C28A H28A 109.4 . . ?
Cl1A C28A H28B 109.4 . . ?
Cl2A C28A H28B 109.4 . . ?
H28A C28A H28B 108.0 . . ?
Cl1B C28B Cl2B 111.8(10) . . ?
Cl1B C28B H28C 109.3 . . ?
Cl2B C28B H28C 109.3 . . ?
Cl1B C28B H28D 109.3 . . ?
Cl2B C28B H28D 109.3 . . ?
H28C C28B H28D 107.9 . . ?

loop_
_geom_bond_atom_site_label_1
_geom_bond_atom_site_label_2
_geom_bond_distance
_geom_bond_site_symmetry_2
_geom_bond_publ_flag
Pd1 C1 1.9614(14) . ?
Pd1 Br2 2.3908(2) . ?
Pd1 Br1 2.4309(2) 5_666 ?
Pd1 Br1 2.5026(2) . ?
N1 C1 1.3561(19) . ?
N1 C3 1.393(2) . ?
N1 C4 1.442(2) . ?
N2 C1 1.3575(19) . ?
N2 C2 1.389(2) . ?
N2 C16 1.446(2) . ?
C2 C3 1.344(2) . ?
C2 H2 0.9500 . ?
C3 H3 0.9500 . ?
C4 C9 1.405(2) . ?
C4 C5 1.406(2) . ?
C5 C6 1.398(3) . ?
C5 C10 1.519(3) . ?
C6 C7 1.381(4) . ?
C6 H6 0.9500 . ?
C7 C8 1.379(3) . ?
C7 H7 0.9500 . ?
C8 C9 1.394(2) . ?
C8 H8 0.9500 . ?
C9 C13 1.520(3) . ?
C10 C12 1.528(3) . ?
C10 C11 1.534(4) . ?
C10 H10 1.0000 . ?
C11 H11A 0.9800 . ?
C11 H11B 0.9800 . ?
C11 H11C 0.9800 . ?
C12 H12A 0.9800 . ?
C12 H12B 0.9800 . ?
C12 H12C 0.9800 . ?
C13 C15 1.539(3) . ?
C13 C14 1.541(3) . ?
C13 H13 1.0000 . ?
C14 H14A 0.9800 . ?
C14 H14B 0.9800 . ?
C14 H14C 0.9800 . ?
C15 H15A 0.9800 . ?
C15 H15B 0.9800 . ?
C15 H15C 0.9800 . ?
C16 C21 1.394(2) . ?
C16 C17 1.408(2) . ?
C17 C18 1.398(3) . ?
C17 C22 1.517(3) . ?
C18 C19 1.381(3) . ?
C18 H18 0.9500 . ?
C19 C20 1.383(3) . ?
C19 H19 0.9500 . ?
C20 C21 1.397(2) . ?
C20 H20 0.9500 . ?
C21 C25 1.516(3) . ?
C22 C23 1.531(3) . ?
C22 C24 1.533(3) . ?
C22 H22 1.0000 . ?
C23 H23A 0.9800 . ?
C23 H23B 0.9800 . ?
C23 H23C 0.9800 . ?
C24 H24A 0.9800 . ?
C24 H24B 0.9800 . ?
C24 H24C 0.9800 . ?
C25 C26 1.530(3) . ?
C25 C27 1.540(3) . ?
C25 H25 1.0000 . ?
C26 H26A 0.9800 . ?
C26 H26B 0.9800 . ?
C26 H26C 0.9800 . ?
C27 H27A 0.9800 . ?
C27 H27B 0.9800 . ?
C27 H27C 0.9800 . ?
Cl1A C28A 1.760(3) . ?
Cl2A C28A 1.774(4) . ?
C28A H28A 0.9900 . ?
C28A H28B 0.9900 . ?
Cl1B C28B 1.759(4) . ?
Cl2B C28B 1.774(5) . ?
C28B H28C 0.9900 . ?
C28B H28D 0.9900 . ?

loop_
_geom_torsion_atom_site_label_1
_geom_torsion_atom_site_label_2
_geom_torsion_atom_site_label_3
_geom_torsion_atom_site_label_4
_geom_torsion
_geom_torsion_site_symmetry_1
_geom_torsion_site_symmetry_2
_geom_torsion_site_symmetry_3
_geom_torsion_site_symmetry_4
_geom_torsion_publ_flag
C3 N1 C1 N2 -0.17(17) . . . . ?
C4 N1 C1 N2 175.43(15) . . . . ?
C3 N1 C1 Pd1 176.49(12) . . . . ?
C4 N1 C1 Pd1 -7.9(2) . . . . ?
C2 N2 C1 N1 0.74(18) . . . . ?
C16 N2 C1 N1 -174.96(15) . . . . ?
C2 N2 C1 Pd1 -175.92(12) . . . . ?
C16 N2 C1 Pd1 8.4(2) . . . . ?
C1 N2 C2 C3 -1.0(2) . . . . ?
C16 N2 C2 C3 175.11(15) . . . . ?
N2 C2 C3 N1 0.9(2) . . . . ?
C1 N1 C3 C2 -0.5(2) . . . . ?
C4 N1 C3 C2 -176.32(16) . . . . ?
C1 N1 C4 C9 114.92(18) . . . . ?
C3 N1 C4 C9 -70.0(2) . . . . ?
C1 N1 C4 C5 -69.3(2) . . . . ?
C3 N1 C4 C5 105.84(18) . . . . ?
C9 C4 C5 C6 -1.8(3) . . . . ?
N1 C4 C5 C6 -177.39(15) . . . . ?
C9 C4 C5 C10 174.54(16) . . . . ?
N1 C4 C5 C10 -1.1(2) . . . . ?
C4 C5 C6 C7 1.1(3) . . . . ?
C10 C5 C6 C7 -175.22(19) . . . . ?
C5 C6 C7 C8 0.0(3) . . . . ?
C6 C7 C8 C9 -0.5(3) . . . . ?
C7 C8 C9 C4 -0.1(3) . . . . ?
C7 C8 C9 C13 177.51(19) . . . . ?
C5 C4 C9 C8 1.3(2) . . . . ?
N1 C4 C9 C8 176.86(15) . . . . ?
C5 C4 C9 C13 -176.22(17) . . . . ?
N1 C4 C9 C13 -0.6(2) . . . . ?
C6 C5 C10 C12 -32.8(3) . . . . ?
C4 C5 C10 C12 151.03(19) . . . . ?
C6 C5 C10 C11 92.8(3) . . . . ?
C4 C5 C10 C11 -83.4(2) . . . . ?
C8 C9 C13 C15 47.4(2) . . . . ?
C4 C9 C13 C15 -135.10(18) . . . . ?
C8 C9 C13 C14 -74.7(2) . . . . ?
C4 C9 C13 C14 102.72(19) . . . . ?
C1 N2 C16 C21 -81.2(2) . . . . ?
C2 N2 C16 C21 103.48(19) . . . . ?
C1 N2 C16 C17 105.05(19) . . . . ?
C2 N2 C16 C17 -70.3(2) . . . . ?
C21 C16 C17 C18 -1.4(2) . . . . ?
N2 C16 C17 C18 172.00(15) . . . . ?
C21 C16 C17 C22 179.42(16) . . . . ?
N2 C16 C17 C22 -7.1(2) . . . . ?
C16 C17 C18 C19 0.1(3) . . . . ?
C22 C17 C18 C19 179.31(18) . . . . ?
C17 C18 C19 C20 1.4(3) . . . . ?
C18 C19 C20 C21 -1.8(3) . . . . ?
C17 C16 C21 C20 1.1(3) . . . . ?
N2 C16 C21 C20 -172.21(16) . . . . ?
C17 C16 C21 C25 -179.81(16) . . . . ?
N2 C16 C21 C25 6.9(2) . . . . ?
C19 C20 C21 C16 0.5(3) . . . . ?
C19 C20 C21 C25 -178.60(19) . . . . ?
C18 C17 C22 C23 -77.5(2) . . . . ?
C16 C17 C22 C23 101.6(2) . . . . ?
C18 C17 C22 C24 44.8(2) . . . . ?
C16 C17 C22 C24 -136.06(18) . . . . ?
C16 C21 C25 C26 -112.7(2) . . . . ?
C20 C21 C25 C26 66.4(2) . . . . ?
C16 C21 C25 C27 123.2(2) . . . . ?
C20 C21 C25 C27 -57.7(2) . . . . ?
